data_2108213
loop_
_publ_author_name
'Perera, Manomi D.'
'Sinha, Abhijeet S.'
'Aaker\"oy, Christer B.'

_publ_section_title
;
 Using structural mimics for accessing and exploring structural landscapes
 of poorly soluble molecular solids
;
_journal_issue 1
_journal_name_full 'Acta Crystallographica Section B'
_journal_page_first 42
_journal_page_last 48
_journal_paper_doi 10.1107/S2052520617017371
_journal_volume 74
_journal_year 2018
_chemical_formula_moiety '2(C18 H15 N3 O2), C8 H14 O4'
_chemical_formula_sum 'C44 H44 N6 O8'
_chemical_formula_weight 784.84
_space_group_crystal_system triclinic
_space_group_IT_number 2
_space_group_name_Hall '-P 1'
_space_group_name_H-M_alt 'P -1'
_symmetry_space_group_name_Hall '-P 1'
_symmetry_space_group_name_H-M 'P -1'
_atom_sites_solution_hydrogens mixed
_atom_sites_solution_primary direct
_atom_sites_solution_secondary difmap
_cell_angle_alpha 86.153(19)
_cell_angle_beta 83.38(2)
_cell_angle_gamma 69.517(18)
_cell_formula_units_Z 1
_cell_length_a 7.889(4)
_cell_length_b 9.157(4)
_cell_length_c 14.832(7)
_cell_measurement_reflns_used 2665
_cell_measurement_temperature 130.(2)
_cell_measurement_theta_max 24.43
_cell_measurement_theta_min 2.38
_cell_volume 996.6(8)
_computing_cell_refinement 'Bruker SAINT'
_computing_data_collection 'Bruker APEX2'
_computing_data_reduction 'Bruker SAINT'
_computing_molecular_graphics 'Bruker SHELXTL'
_computing_publication_material 'Bruker SHELXTL'
_computing_structure_refinement 'SHELXL-2014/7 (Sheldrick, 2014)'
_computing_structure_solution 'SHELXS-97 (Sheldrick 2008)'
_diffrn_ambient_temperature 130.(2)
_diffrn_measured_fraction_theta_full 'ACTA 50'
_diffrn_measured_fraction_theta_max 0.935
_diffrn_measurement_device_type 'Bruker APEX-II CCD'
_diffrn_measurement_method '\f and \w scans'
_diffrn_radiation_monochromator graphite
_diffrn_radiation_source 'Fine-focus sealed tube'
_diffrn_radiation_type MoK\a
_diffrn_radiation_wavelength 0.71073
_diffrn_reflns_av_R_equivalents 0.0610
_diffrn_reflns_av_unetI/netI 0.0617
_diffrn_reflns_limit_h_max 9
_diffrn_reflns_limit_h_min -9
_diffrn_reflns_limit_k_max 11
_diffrn_reflns_limit_k_min -11
_diffrn_reflns_limit_l_max 17
_diffrn_reflns_limit_l_min -17
_diffrn_reflns_number 15029
_diffrn_reflns_theta_full 'ACTA 50'
_diffrn_reflns_theta_max 25.60
_diffrn_reflns_theta_min 1.38
_exptl_absorpt_coefficient_mu 0.091
_exptl_absorpt_correction_T_max 0.99
_exptl_absorpt_correction_T_min 0.97
_exptl_absorpt_correction_type multi-scan
_exptl_absorpt_process_details SADABS
_exptl_crystal_colour colourless
_exptl_crystal_density_diffrn 1.308
_exptl_crystal_density_method 'not measured'
_exptl_crystal_description Blocks
_exptl_crystal_F_000 414
_exptl_crystal_size_max 0.278
_exptl_crystal_size_mid 0.196
_exptl_crystal_size_min 0.122
_refine_diff_density_max 0.327
_refine_diff_density_min -0.332
_refine_ls_extinction_method none
_refine_ls_goodness_of_fit_ref 1.069
_refine_ls_hydrogen_treatment mixed
_refine_ls_matrix_type full
_refine_ls_number_parameters 272
_refine_ls_number_reflns 3506
_refine_ls_number_restraints 1
_refine_ls_restrained_S_all 1.077
_refine_ls_R_factor_all 0.0832
_refine_ls_R_factor_gt 0.0490
_refine_ls_shift/su_max 0.000
_refine_ls_shift/su_mean 0.000
_refine_ls_structure_factor_coef Fsqd
_refine_ls_weighting_details 'w=1/[\s^2^(Fo^2^)+(0.0759P)^2^] where P=(Fo^2^+2Fc^2^)/3'
_refine_ls_weighting_scheme calc
_refine_ls_wR_factor_gt 0.1235
_refine_ls_wR_factor_ref 0.1510
_reflns_number_gt 2377
_reflns_number_total 3506
_reflns_threshold_expression 'I > 2\s(I)'
_cod_data_source_file ao5034sup1.cif
_cod_data_source_block MP1611
_cod_depositor_comments
;

2019-10-01
Z value and formula fixed to values more according to usual
chemical conventions.                 miguel
;
_cod_original_formula_sum 'C22 H22 N3 O4'
_cod_original_formula_weight 392.42
_cod_original_formula_moiety 'C18 H15 N3 O2, 0.5(C8 H14 O4)'
_cod_original_formula_units_Z 2
_cod_database_code 2108213

loop_
_space_group_symop_operation_xyz
'x, y, z'
'-x, -y, -z'

loop_
_atom_site_type_symbol
_atom_site_label
_atom_site_fract_x
_atom_site_fract_y
_atom_site_fract_z
_atom_site_U_iso_or_equiv
_atom_site_adp_type
_atom_site_calc_flag
_atom_site_refinement_flags_adp
_atom_site_refinement_flags_posn
_atom_site_occupancy
N N1 0.5049(3) 0.6611(2) 0.62907(12) 0.0233(5) Uani d . . 1
C C2 0.4289(3) 0.7651(3) 0.56568(16) 0.0225(6) Uani d . . 1
H H2 0.3233 0.8496 0.5856 0.027 Uiso calc U R 1
N N3 0.4840(2) 0.7643(2) 0.47696(12) 0.0215(5) Uani d . . 1
C C4 0.6265(3) 0.6404(3) 0.44643(15) 0.0192(5) Uani d . . 1
C C5 0.8736(3) 0.3863(3) 0.48137(15) 0.0193(6) Uani d . . 1
H H5 0.9162 0.3721 0.4189 0.023 Uiso calc U R 1
C C6 0.9591(3) 0.2779(3) 0.54546(15) 0.0213(6) Uani d . . 1
C C7 0.9013(3) 0.3019(3) 0.64031(15) 0.0230(6) Uani d . . 1
C C8 0.7531(3) 0.4288(3) 0.66750(15) 0.0238(6) Uani d . . 1
H H8 0.7138 0.444 0.7302 0.029 Uiso calc U R 1
C C9 0.6595(3) 0.5364(3) 0.60203(15) 0.0201(6) Uani d . . 1
C C10 0.7220(3) 0.5187(3) 0.50867(14) 0.0174(5) Uani d . . 1
H H11 0.752(3) 0.532(3) 0.3311(15) 0.031(7) Uiso d . . 1
N N11 0.6772(3) 0.6318(2) 0.35628(12) 0.0187(5) Uani d . . 1
C C12 0.6008(3) 0.7479(3) 0.28883(14) 0.0188(5) Uani d . . 1
C C13 0.5686(3) 0.6988(3) 0.20754(14) 0.0205(6) Uani d . . 1
H H13 0.5911 0.5912 0.2 0.025 Uiso calc U R 1
C C14 0.5034(3) 0.8064(3) 0.13660(15) 0.0220(6) Uani d . . 1
C C15 0.4714(3) 0.9632(3) 0.14857(16) 0.0275(6) Uani d . . 1
H H15 0.4277 1.0376 0.1013 0.033 Uiso calc U R 1
C C16 0.5035(3) 1.0109(3) 0.22978(16) 0.0280(6) Uani d . . 1
H H16 0.4802 1.1185 0.2376 0.034 Uiso calc U R 1
C C17 0.5691(3) 0.9048(3) 0.30013(16) 0.0230(6) Uani d . . 1
H H17 0.5918 0.9393 0.355 0.028 Uiso calc U R 1
C C18 0.4684(3) 0.7559(3) 0.05265(16) 0.0272(6) Uani d . . 1
C C19 0.4407(3) 0.7144(3) -0.01672(17) 0.0345(7) Uani d . . 1
H H19 0.4186 0.6813 -0.0722 0.041 Uiso calc U R 1
O O20 1.1032(2) 0.14567(19) 0.52593(10) 0.0281(4) Uani d . . 1
C C21 1.1560(3) 0.1125(3) 0.43072(16) 0.0320(7) Uani d . . 1
H H21A 1.0515 0.109 0.4022 0.048 Uiso calc U R 1
H H21B 1.2548 0.0116 0.4247 0.048 Uiso calc U R 1
H H21C 1.1974 0.1945 0.4008 0.048 Uiso calc U R 1
O O22 1.0030(2) 0.1916(2) 0.69722(10) 0.0319(5) Uani d . . 1
C C23 0.9730(4) 0.2246(4) 0.79337(16) 0.0411(8) Uani d . . 1
H H23A 0.982 0.3267 0.8018 0.062 Uiso calc U R 1
H H23B 1.0651 0.144 0.8258 0.062 Uiso calc U R 1
H H23C 0.8517 0.2251 0.8174 0.062 Uiso calc U R 1
H H24 0.384(5) 0.677(4) 0.7194(18) 0.099(13) Uiso d . D 1
O O24 0.3148(2) 0.7039(2) 0.78516(11) 0.0325(5) Uani d . D 1
O O25 0.0956(2) 0.6337(2) 0.73686(11) 0.0302(5) Uani d . . 1
C C26 0.1490(3) 0.7026(3) 0.79021(16) 0.0248(6) Uani d . . 1
C C27 0.0194(3) 0.7900(3) 0.86841(16) 0.0288(6) Uani d . . 1
H H27A -0.0722 0.8842 0.8439 0.035 Uiso calc U R 1
H H27B 0.0886 0.8247 0.9088 0.035 Uiso calc U R 1
C C28 -0.0786(3) 0.6909(3) 0.92413(16) 0.0302(6) Uani d . . 1
H H28A -0.1681 0.7567 0.9704 0.036 Uiso calc U R 1
H H28B -0.1464 0.6553 0.8834 0.036 Uiso calc U R 1
C C29 0.0493(3) 0.5487(3) 0.97159(16) 0.0291(6) Uani d . . 1
H H29A 0.1186 0.5841 1.0116 0.035 Uiso calc U R 1
H H29B 0.1376 0.4819 0.9252 0.035 Uiso calc U R 1

loop_
_atom_site_aniso_label
_atom_site_aniso_U_11
_atom_site_aniso_U_22
_atom_site_aniso_U_33
_atom_site_aniso_U_12
_atom_site_aniso_U_13
_atom_site_aniso_U_23
N1 0.0215(11) 0.0239(12) 0.0255(11) -0.0097(10) -0.0006(9) -0.0004(10)
C2 0.0202(13) 0.0209(14) 0.0273(13) -0.0088(11) 0.0024(10) -0.0050(11)
N3 0.0168(11) 0.0228(12) 0.0243(11) -0.0066(10) 0.0005(8) -0.0018(9)
C4 0.0157(13) 0.0194(13) 0.0249(13) -0.0092(11) -0.0006(10) -0.0018(11)
C5 0.0155(12) 0.0232(14) 0.0194(12) -0.0076(11) -0.0003(10) 0.0011(11)
C6 0.0140(13) 0.0199(14) 0.0284(14) -0.0047(11) -0.0010(10) 0.0013(11)
C7 0.0180(13) 0.0267(15) 0.0257(13) -0.0099(12) -0.0055(10) 0.0078(12)
C8 0.0210(14) 0.0337(16) 0.0187(12) -0.0136(13) -0.0010(10) 0.0051(12)
C9 0.0166(13) 0.0197(14) 0.0253(13) -0.0085(11) -0.0002(10) -0.0010(11)
C10 0.0157(12) 0.0176(13) 0.0203(12) -0.0074(11) -0.0038(10) 0.0026(10)
N11 0.0201(11) 0.0151(11) 0.0179(11) -0.0024(10) -0.0016(8) -0.0002(9)
C12 0.0125(12) 0.0208(14) 0.0208(12) -0.0045(11) 0.0011(9) 0.0023(11)
C13 0.0161(12) 0.0196(13) 0.0251(13) -0.0064(11) 0.0008(10) 0.0010(11)
C14 0.0158(12) 0.0263(15) 0.0232(13) -0.0075(11) -0.0010(10) 0.0030(11)
C15 0.0243(14) 0.0256(15) 0.0297(14) -0.0069(12) -0.0018(11) 0.0094(12)
C16 0.0313(15) 0.0178(14) 0.0331(15) -0.0073(12) -0.0010(12) 0.0011(12)
C17 0.0236(14) 0.0203(14) 0.0265(13) -0.0098(12) -0.0008(10) -0.0020(11)
C18 0.0231(14) 0.0324(16) 0.0257(14) -0.0103(12) -0.0027(11) 0.0071(12)
C19 0.0340(16) 0.0467(19) 0.0272(15) -0.0190(14) -0.0068(12) 0.0029(13)
O20 0.0224(10) 0.0253(11) 0.0283(10) 0.0012(8) -0.0020(7) 0.0042(8)
C21 0.0254(14) 0.0259(16) 0.0359(16) 0.0008(12) 0.0006(11) 0.0016(13)
O22 0.0257(10) 0.0387(11) 0.0260(10) -0.0055(9) -0.0069(7) 0.0120(8)
C23 0.0288(16) 0.064(2) 0.0251(15) -0.0109(15) -0.0070(12) 0.0137(14)
O24 0.0306(10) 0.0447(12) 0.0240(10) -0.0169(9) 0.0038(8) -0.0042(9)
O25 0.0267(10) 0.0335(11) 0.0294(10) -0.0076(9) -0.0076(8) -0.0025(9)
C26 0.0257(14) 0.0240(14) 0.0212(13) -0.0055(12) -0.0017(11) 0.0058(11)
C27 0.0251(14) 0.0260(15) 0.0291(14) -0.0020(12) 0.0008(11) -0.0013(12)
C28 0.0277(14) 0.0312(16) 0.0259(14) -0.0053(13) 0.0043(11) 0.0011(12)
C29 0.0247(14) 0.0327(16) 0.0256(14) -0.0059(13) 0.0007(11) 0.0020(12)

loop_
_atom_type_symbol
_atom_type_description
_atom_type_scat_dispersion_real
_atom_type_scat_dispersion_imag
_atom_type_scat_source
C C 0.0033 0.0016 'International Tables Vol C Tables 4.2.6.8 and 6.1.1.4'
H H 0.0000 0.0000 'International Tables Vol C Tables 4.2.6.8 and 6.1.1.4'
N N 0.0061 0.0033 'International Tables Vol C Tables 4.2.6.8 and 6.1.1.4'
O O 0.0106 0.0060 'International Tables Vol C Tables 4.2.6.8 and 6.1.1.4'

loop_
_geom_angle_atom_site_label_1
_geom_angle_atom_site_label_2
_geom_angle_atom_site_label_3
_geom_angle_site_symmetry_1
_geom_angle_site_symmetry_3
_geom_angle
C2 N1 C9 . . 117.6(2)
N1 C2 N3 . . 127.3(2)
N1 C2 H2 . . 116.3
N3 C2 H2 . . 116.3
C2 N3 C4 . . 117.3(2)
N3 C4 N11 . . 118.4(2)
N3 C4 C10 . . 120.8(2)
N11 C4 C10 . . 120.8(2)
C6 C5 C10 . . 119.9(2)
C6 C5 H5 . . 120.0
C10 C5 H5 . . 120.0
O20 C6 C5 . . 124.3(2)
O20 C6 C7 . . 115.17(19)
C5 C6 C7 . . 120.5(2)
O22 C7 C8 . . 125.0(2)
O22 C7 C6 . . 115.0(2)
C8 C7 C6 . . 120.0(2)
C7 C8 C9 . . 119.8(2)
C7 C8 H8 . . 120.1
C9 C8 H8 . . 120.1
N1 C9 C8 . . 119.9(2)
N1 C9 C10 . . 119.6(2)
C8 C9 C10 . . 120.5(2)
C9 C10 C5 . . 119.1(2)
C9 C10 C4 . . 117.2(2)
C5 C10 C4 . . 123.8(2)
C4 N11 C12 . . 126.0(2)
C4 N11 H11 . . 119.3(14)
C12 N11 H11 . . 113.3(14)
C17 C12 C13 . . 119.9(2)
C17 C12 N11 . . 121.9(2)
C13 C12 N11 . . 118.1(2)
C12 C13 C14 . . 120.8(2)
C12 C13 H13 . . 119.6
C14 C13 H13 . . 119.6
C15 C14 C13 . . 118.9(2)
C15 C14 C18 . . 120.2(2)
C13 C14 C18 . . 120.9(2)
C16 C15 C14 . . 119.8(2)
C16 C15 H15 . . 120.1
C14 C15 H15 . . 120.1
C15 C16 C17 . . 121.6(2)
C15 C16 H16 . . 119.2
C17 C16 H16 . . 119.2
C12 C17 C16 . . 119.0(2)
C12 C17 H17 . . 120.5
C16 C17 H17 . . 120.5
C19 C18 C14 . . 179.5(3)
C18 C19 H19 . . 180.0
C6 O20 C21 . . 116.38(17)
O20 C21 H21A . . 109.5
O20 C21 H21B . . 109.5
H21A C21 H21B . . 109.5
O20 C21 H21C . . 109.5
H21A C21 H21C . . 109.5
H21B C21 H21C . . 109.5
C7 O22 C23 . . 117.3(2)
O22 C23 H23A . . 109.5
O22 C23 H23B . . 109.5
H23A C23 H23B . . 109.5
O22 C23 H23C . . 109.5
H23A C23 H23C . . 109.5
H23B C23 H23C . . 109.5
C26 O24 H24 . . 112.4(19)
O25 C26 O24 . . 124.0(2)
O25 C26 C27 . . 120.0(2)
O24 C26 C27 . . 116.1(2)
C26 C27 C28 . . 112.8(2)
C26 C27 H27A . . 109.0
C28 C27 H27A . . 109.0
C26 C27 H27B . . 109.0
C28 C27 H27B . . 109.0
H27A C27 H27B . . 107.8
C29 C28 C27 . . 113.5(2)
C29 C28 H28A . . 108.9
C27 C28 H28A . . 108.9
C29 C28 H28B . . 108.9
C27 C28 H28B . . 108.9
H28A C28 H28B . . 107.7
C28 C29 C29 . 2_567 113.4(3)
C28 C29 H29A . . 108.9
C29 C29 H29A 2_567 . 108.9
C28 C29 H29B . . 108.9
C29 C29 H29B 2_567 . 108.9
H29A C29 H29B . . 107.7

loop_
_geom_bond_atom_site_label_1
_geom_bond_atom_site_label_2
_geom_bond_site_symmetry_2
_geom_bond_distance
N1 C2 . 1.327(3)
N1 C9 . 1.387(3)
C2 N3 . 1.337(3)
C2 H2 . 0.95
N3 C4 . 1.347(3)
C4 N11 . 1.350(3)
C4 C10 . 1.448(3)
C5 C6 . 1.377(3)
C5 C10 . 1.416(3)
C5 H5 . 0.95
C6 O20 . 1.360(3)
C6 C7 . 1.435(3)
C7 O22 . 1.361(3)
C7 C8 . 1.372(3)
C8 C9 . 1.410(3)
C8 H8 . 0.95
C9 C10 . 1.416(3)
N11 C12 . 1.429(3)
N11 H11 . 0.97(3)
C12 C17 . 1.388(3)
C12 C13 . 1.394(3)
C13 C14 . 1.405(3)
C13 H13 . 0.95
C14 C15 . 1.387(3)
C14 C18 . 1.445(3)
C15 C16 . 1.387(3)
C15 H15 . 0.95
C16 C17 . 1.392(3)
C16 H16 . 0.95
C17 H17 . 0.95
C18 C19 . 1.189(3)
C19 H19 . 0.95
O20 C21 . 1.447(3)
C21 H21A . 0.98
C21 H21B . 0.98
C21 H21C . 0.98
O22 C23 . 1.453(3)
C23 H23A . 0.98
C23 H23B . 0.98
C23 H23C . 0.98
O24 C26 . 1.305(3)
O24 H24 . 1.06(2)
O25 C26 . 1.237(3)
C26 C27 . 1.520(3)
C27 C28 . 1.532(3)
C27 H27A . 0.99
C27 H27B . 0.99
C28 C29 . 1.526(3)
C28 H28A . 0.99
C28 H28B . 0.99
C29 C29 2_567 1.531(5)
C29 H29A . 0.99
C29 H29B . 0.99

loop_
_geom_hbond_atom_site_label_D
_geom_hbond_atom_site_label_H
_geom_hbond_atom_site_label_A
_geom_hbond_site_symmetry_A
_geom_hbond_distance_DH
_geom_hbond_distance_HA
_geom_hbond_distance_DA
_geom_hbond_angle_DHA
O24 H24 N1 . 1.06(2) 1.54(3) 2.583(3) 168.(3)
N11 H11 O25 2_666 0.97(3) 1.85(3) 2.804(3) 168.(2)

loop_
_geom_torsion_atom_site_label_1
_geom_torsion_atom_site_label_2
_geom_torsion_atom_site_label_3
_geom_torsion_atom_site_label_4
_geom_torsion_site_symmetry_4
_geom_torsion
C9 N1 C2 N3 . 0.1(3)
N1 C2 N3 C4 . 4.1(3)
C2 N3 C4 N11 . 175.64(19)
C2 N3 C4 C10 . -3.8(3)
C10 C5 C6 O20 . 178.7(2)
C10 C5 C6 C7 . -3.0(3)
O20 C6 C7 O22 . 2.2(3)
C5 C6 C7 O22 . -176.24(19)
O20 C6 C7 C8 . -177.7(2)
C5 C6 C7 C8 . 3.8(3)
O22 C7 C8 C9 . 179.3(2)
C6 C7 C8 C9 . -0.8(3)
C2 N1 C9 C8 . 175.46(19)
C2 N1 C9 C10 . -4.4(3)
C7 C8 C9 N1 . 177.2(2)
C7 C8 C9 C10 . -3.0(3)
N1 C9 C10 C5 . -176.38(19)
C8 C9 C10 C5 . 3.8(3)
N1 C9 C10 C4 . 4.4(3)
C8 C9 C10 C4 . -175.47(19)
C6 C5 C10 C9 . -0.8(3)
C6 C5 C10 C4 . 178.4(2)
N3 C4 C10 C9 . -0.2(3)
N11 C4 C10 C9 . -179.63(19)
N3 C4 C10 C5 . -179.4(2)
N11 C4 C10 C5 . 1.2(3)
N3 C4 N11 C12 . 4.3(3)
C10 C4 N11 C12 . -176.24(19)
C4 N11 C12 C17 . 45.9(3)
C4 N11 C12 C13 . -138.1(2)
C17 C12 C13 C14 . -0.3(3)
N11 C12 C13 C14 . -176.40(19)
C12 C13 C14 C15 . 0.1(3)
C12 C13 C14 C18 . -179.4(2)
C13 C14 C15 C16 . -0.2(3)
C18 C14 C15 C16 . 179.3(2)
C14 C15 C16 C17 . 0.6(4)
C13 C12 C17 C16 . 0.6(3)
N11 C12 C17 C16 . 176.6(2)
C15 C16 C17 C12 . -0.8(4)
C5 C6 O20 C21 . -6.0(3)
C7 C6 O20 C21 . 175.57(18)
C8 C7 O22 C23 . -11.4(3)
C6 C7 O22 C23 . 168.65(19)
O25 C26 C27 C28 . 50.7(3)
O24 C26 C27 C28 . -128.2(2)
C26 C27 C28 C29 . 63.3(3)
C27 C28 C29 C29 2_567 179.1(3)

_cod_database_fobs_code 2108213
